data_1577172
loop_
_publ_author_name
'Leypold, Mario'
'Poli, Lorenzo'
'Earl, Max'
'Putra, Okky D.'
'Kwapien, Karolina'
'Lewis, Richard J.'
'Murphy, John J.'
'Passamonti, Marta'
'von Sydow, Lena M.'
'Spelling, Victor'
'Asproudis, Ioannis'
'Sardana, Malvika'
'Gatti, Claudia'
'Seki, Hikaru'
'Lemaitre, Thomas'
'Juskaite, Radvile'
'Gopalakrishnan, Ranganath'
'Francis, Stuart J.'
'Gardelli, Cristina'
'Norrby, Per-Ola'
'Czechtizky, Werngard'

_publ_section_title
;
 Regioselective synthesis of aza-saccharins via anionic [1,4] Fries-type
 rearrangement of aryl sulfonimidoyl fluorides
;
_journal_name_full 'Chemical Science'
_journal_paper_doi 10.1039/D6SC00432F
_journal_year 2026
_chemical_formula_moiety 'C19 H12 Br F3 N4 O2 S, C2 H6 O S'
_chemical_formula_sum 'C21 H18 Br F3 N4 O3 S2'
_chemical_formula_weight 575.42
_space_group_crystal_system triclinic
_space_group_IT_number 2
_space_group_name_Hall '-P 1'
_space_group_name_H-M_alt 'P -1'
_atom_sites_solution_hydrogens mixed
_atom_sites_solution_primary dual
_audit_creation_date 2022-06-30
_audit_creation_method
;
Olex2 1.5
(compiled 2021.07.19 svn.r715e62df for OlexSys, GUI svn.r6383)
;
_audit_update_record
;
2025-12-18 deposited with the CCDC.	2026-04-17 downloaded from the CCDC.
;
_cell_angle_alpha 102.060(2)
_cell_angle_beta 110.539(2)
_cell_angle_gamma 100.632(2)
_cell_formula_units_Z 2
_cell_length_a 9.3840(2)
_cell_length_b 10.3587(2)
_cell_length_c 13.1433(2)
_cell_measurement_reflns_used 17524
_cell_measurement_temperature 100.00(10)
_cell_measurement_theta_max 78.8050
_cell_measurement_theta_min 3.7600
_cell_volume 1122.67(5)
_computing_cell_refinement 'CrysAlisPro 1.171.42.46a (Rigaku OD, 2022)'
_computing_data_collection 'CrysAlisPro 1.171.42.46a (Rigaku OD, 2022)'
_computing_data_reduction 'CrysAlisPro 1.171.42.46a (Rigaku OD, 2022)'
_computing_molecular_graphics 'Olex2 1.5 (Dolomanov et al., 2009)'
_computing_publication_material 'Olex2 1.5 (Dolomanov et al., 2009)'
_computing_structure_refinement 'SHELXL 2018/3 (Sheldrick, 2015)'
_computing_structure_solution 'SHELXT 2018/2 (Sheldrick, 2018)'
_diffrn_ambient_environment N~2~
_diffrn_ambient_temperature 100.00(10)
_diffrn_detector 'Hybrid Pixel Array Detector'
_diffrn_detector_area_resol_mean 10.0000
_diffrn_detector_type 'HyPix-Arc 100'
_diffrn_measured_fraction_theta_full 0.999
_diffrn_measured_fraction_theta_max 0.945
_diffrn_measurement_details
;
List of Runs (angles in degrees, time in seconds):

  # Type    Start    End  Width  t~exp~   \w     \q     \k     \f   Frames
#--------------------------------------------------------------------------
  1  \w     22.00 117.00   0.50    0.17    --   96.59 -61.00   0.00  190
  2  \w     22.00 117.00   0.50    0.17    --   96.59 -61.00 120.00  190
  3  \w     17.00  43.00   0.50    0.05    --   44.00  78.00 -67.33   52
  4  \w     17.00  43.00   0.50    0.05    --   44.00  78.00-112.29   52
  5  \w     31.00 125.00   0.50    0.17    --  108.39 -45.00-180.00  188
  6  \w     16.00  43.00   0.50    0.05    --   44.00  79.00-150.62   54
  7  \w    -99.00 -22.00   0.50    0.05    --  -50.82 142.00 -81.00  154
  8  \w    -88.00 -14.00   0.50    0.17    --  -79.95 128.00 107.00  148
  9  \w    -88.00 -14.00   0.50    0.05    --  -50.82 128.00 107.00  148
 10  \w     -1.00  25.00   0.50    0.05    --   36.00  94.00  30.63   52
 11  \w    -12.00  26.00   0.50    0.05    --   24.00  93.00 -93.53   76
 12  \w      0.00  26.00   0.50    0.05    --   36.00  93.00 120.67   52
 13  \w     10.00  37.00   0.50    0.05    --   40.00  83.00 147.29   54
 14  \w     80.00 119.00   0.50    0.05    --   50.20  77.00  60.00   78
 15  \w     82.00 177.00   0.50    0.17    --  108.39  77.00-180.00  190
 16  \w     37.00 131.00   0.50    0.05    --   60.00  71.00 -80.31  188
 17  \w     36.00 131.00   0.50    0.05    --   60.00  72.00  10.25  190
 18  \w     92.00 178.00   0.50    0.17    --  108.39  45.00 120.00  172
 19  \w     76.00 176.00   0.50    0.17    --   96.59  30.00 150.00  200
 20  \w     93.00 171.00   0.50    0.17    --   96.59 128.00 107.00  156
 21  \w     93.00 178.00   0.50    0.17    --  108.39 128.00 107.00  170
 22  \w     95.00 171.00   0.50    0.17    --   96.59 125.00  60.00  152
 23  \w     44.00 125.00   0.50    0.17    --  108.39-142.00-137.00  162
 24  \w     44.00 124.00   0.50    0.17    --   96.59-142.00-137.00  160
 25  \w     44.00 116.00   0.50    0.05    --   50.20-142.00-137.00  144
 26  \w     20.00 108.00   0.50    0.17    --   84.00-107.00 -55.77  176
 27  \w     36.00 108.00   0.50    0.05    --   50.20-128.00  33.00  144
 28  \w     36.00 114.00   0.50    0.17    --   96.59-128.00  33.00  156
 29  \w     36.00 113.00   0.50    0.17    --  108.39-128.00  33.00  154
 30  \w     40.00 105.00   0.50    0.17    --  108.39 -95.00  90.00  130
 31  \w     40.00 105.00   0.50    0.17    --  108.39 -95.00  30.00  130
 32  \w     40.00 105.00   0.50    0.17    --  108.39 -95.00-120.00  130
 33  \w   -159.00 -64.00   0.50    0.17    --  -88.00 -71.00  46.47  190
 34  \w   -139.00 -45.00   0.50    0.05    --  -68.00 -70.00 159.17  188
 35  \w   -135.00 -41.00   0.50    0.05    --  -64.00 -70.00  60.20  188
 36  \w   -152.00 -57.00   0.50    0.17    --  -80.00 -68.00 132.71  190
 37  \w   -160.00 -65.00   0.50    0.17    --  -88.50 -70.00  -5.77  190
 38  \w   -162.00 -67.00   0.50    0.17    --  -88.50 -65.00  98.68  190
 39  \w   -162.00 -67.00   0.50    0.17    --  -88.50 -63.00 -42.03  190
 40  \w   -161.00 -66.00   0.50    0.17    --  -88.50 -67.00 -89.18  190
 41  \w   -144.00 -49.00   0.50    0.17    --  -72.00 -69.00-148.45  190
 42  \w   -160.00-116.00   0.50    0.17    --  -88.50 -69.00-126.07   88
 43  \w   -149.00 -86.00   0.50    0.17    --  -79.95 -95.00 -90.00  126
 44  \w   -123.00 -62.00   0.50    0.05    --  -50.82-142.00-137.00  122
 45  \w   -152.00 -62.00   0.50    0.17    --  -79.95-142.00-137.00  180
 46  \w   -154.00 -72.00   0.50    0.17    --  -79.95-128.00  33.00  164
 47  \w   -125.00 -72.00   0.50    0.05    --  -50.82-128.00  33.00  106
;
_diffrn_measurement_device 'four-circle diffractometer'
_diffrn_measurement_device_type 'XtaLAB Synergy, Dualflex, HyPix-Arc 100'
_diffrn_measurement_method '\w scans'
_diffrn_orient_matrix_type 'CrysAlisPro convention (1999,Acta A55,543-557)'
_diffrn_orient_matrix_UB_11 -0.1817150000
_diffrn_orient_matrix_UB_12 -0.0516699000
_diffrn_orient_matrix_UB_13 -0.0432352000
_diffrn_orient_matrix_UB_21 -0.0142744000
_diffrn_orient_matrix_UB_22 -0.0396976000
_diffrn_orient_matrix_UB_23 -0.1235849000
_diffrn_orient_matrix_UB_31 0.0124879000
_diffrn_orient_matrix_UB_32 -0.1444747000
_diffrn_orient_matrix_UB_33 0.0066575000
_diffrn_radiation_monochromator mirror
_diffrn_radiation_probe x-ray
_diffrn_radiation_type 'Cu K\a'
_diffrn_radiation_wavelength 1.54184
_diffrn_reflns_av_R_equivalents 0.0590
_diffrn_reflns_av_unetI/netI 0.0325
_diffrn_reflns_Laue_measured_fraction_full 0.999
_diffrn_reflns_Laue_measured_fraction_max 0.945
_diffrn_reflns_limit_h_max 11
_diffrn_reflns_limit_h_min -11
_diffrn_reflns_limit_k_max 10
_diffrn_reflns_limit_k_min -12
_diffrn_reflns_limit_l_max 16
_diffrn_reflns_limit_l_min -15
_diffrn_reflns_number 28752
_diffrn_reflns_point_group_measured_fraction_full 0.999
_diffrn_reflns_point_group_measured_fraction_max 0.945
_diffrn_reflns_theta_full 67.684
_diffrn_reflns_theta_max 79.686
_diffrn_reflns_theta_min 3.762
_diffrn_source 'micro-focus sealed X-ray tube'
_diffrn_source_type 'PhotonJet (Cu) X-ray Source'
_exptl_absorpt_coefficient_mu 4.763
_exptl_absorpt_correction_T_max 1.000
_exptl_absorpt_correction_T_min 0.408
_exptl_absorpt_correction_type gaussian
_exptl_absorpt_process_details
;
CrysAlisPro 1.171.42.46a (Rigaku Oxford Diffraction, 2022)
Numerical absorption correction based on gaussian integration over
a multifaceted crystal model
Empirical absorption correction using spherical harmonics,
implemented in SCALE3 ABSPACK scaling algorithm.
;
_exptl_crystal_colour 'clear colourless'
_exptl_crystal_colour_lustre clear
_exptl_crystal_colour_primary colourless
_exptl_crystal_density_diffrn 1.702
_exptl_crystal_description block
_exptl_crystal_F_000 580
_exptl_crystal_recrystallization_method 'The material was recrystallised from DMSO by slow evaporation'
_exptl_crystal_size_max 0.33
_exptl_crystal_size_mid 0.19
_exptl_crystal_size_min 0.03
_refine_diff_density_max 0.901
_refine_diff_density_min -1.168
_refine_diff_density_rms 0.112
_refine_ls_extinction_method none
_refine_ls_goodness_of_fit_ref 1.074
_refine_ls_hydrogen_treatment mixed
_refine_ls_matrix_type full
_refine_ls_number_parameters 314
_refine_ls_number_reflns 4614
_refine_ls_number_restraints 0
_refine_ls_restrained_S_all 1.074
_refine_ls_R_factor_all 0.0463
_refine_ls_R_factor_gt 0.0416
_refine_ls_shift/su_max 0.000
_refine_ls_shift/su_mean 0.000
_refine_ls_structure_factor_coef Fsqd
_refine_ls_weighting_details 'w=1/[\s^2^(Fo^2^)+(0.0707P)^2^+1.8769P] where P=(Fo^2^+2Fc^2^)/3'
_refine_ls_weighting_scheme calc
_refine_ls_wR_factor_gt 0.1203
_refine_ls_wR_factor_ref 0.1235
_reflns_Friedel_coverage 0.000
_reflns_number_gt 4157
_reflns_number_total 4614
_reflns_threshold_expression 'I > 2\s(I)'
_cod_data_source_file d6sc00432f2.cif
_cod_data_source_block az14336264_100k
_cod_original_cell_volume 1122.67(4)
_cod_database_code 1577172
_shelx_shelxl_version_number 2018/3
_chemical_oxdiff_formula 'C H N O S F Br'
_chemical_oxdiff_usercomment Mario
_shelx_space_group_comment
;
The symmetry employed for this shelxl refinement is uniquely defined
by the following loop, which should always be used as a source of
symmetry information in preference to the above space-group names.
They are only intended as comments.
;
_shelx_estimated_absorpt_t_max 0.870
_shelx_estimated_absorpt_t_min 0.302
_olex2_refinement_description
;
1. Fixed Uiso
 At 1.2 times of:
  All C(H) groups
 At 1.5 times of:
  All C(H,H,H) groups
2.a Aromatic/amide H refined with riding coordinates:
 C8(H8), C1(H1), C15(H15), C17(H17), C4(H4), C5(H5), C2(H2A), C3(H3)
2.b Idealised Me refined as rotating group:
 C20(H20A,H20B,H20C), C10(H10A,H10B,H10C), C21(H21A,H21B,H21C)
;
_olex2_diffrn_ambient_temperature_device 'Oxford Cryosystems'
_olex2_exptl_crystal_mounting_method 'The crystal was mounted on a MITIGEN holder in perfluoroether oil'
_olex2_submission_original_sample_id PSX_58
_olex2_submission_special_instructions 'No special instructions were received'
_oxdiff_exptl_absorpt_empirical_details
;
Empirical correction (ABSPACK) includes:
- Absorption correction using spherical harmonics
- Frame scaling
;
_oxdiff_exptl_absorpt_empirical_full_max 2.782
_oxdiff_exptl_absorpt_empirical_full_min 0.664

loop_
_space_group_symop_operation_xyz
'x, y, z'
'-x, -y, -z'

loop_
_atom_site_label
_atom_site_type_symbol
_atom_site_fract_x
_atom_site_fract_y
_atom_site_fract_z
_atom_site_U_iso_or_equiv
_atom_site_adp_type
_atom_site_occupancy
_atom_site_site_symmetry_order
_atom_site_calc_flag
_atom_site_refinement_flags_posn
_atom_site_refinement_flags_adp
_atom_site_refinement_flags_occupancy
_atom_site_disorder_assembly
_atom_site_disorder_group
Br1 Br 0.37948(4) 0.82864(3) -0.03942(3) 0.02527(13) Uani 1 1 d . . . . .
S1 S 0.70416(8) 0.69718(7) 0.33482(6) 0.01857(17) Uani 1 1 d . . . . .
S2 S 0.19529(8) 0.48440(8) 0.35978(6) 0.02163(17) Uani 1 1 d . . . . .
F3 F 0.1564(2) 0.28609(19) -0.12177(16) 0.0300(4) Uani 1 1 d . . . . .
F1 F 0.0618(3) 0.3307(2) 0.0032(2) 0.0457(6) Uani 1 1 d . . . . .
O1 O 0.6653(2) 0.9707(2) 0.20282(18) 0.0225(4) Uani 1 1 d . . . . .
O3 O 0.2753(3) 0.3878(2) 0.31288(19) 0.0254(5) Uani 1 1 d . . . . .
O2 O 0.8219(3) 0.6240(2) 0.33759(19) 0.0254(5) Uani 1 1 d . . . . .
F2 F 0.2479(3) 0.2307(2) 0.0319(2) 0.0481(6) Uani 1 1 d . . . . .
N2 N 0.5356(3) 0.7318(3) 0.5553(2) 0.0190(5) Uani 1 1 d . . . . .
N1 N 0.4610(3) 0.8017(3) 0.3899(2) 0.0180(5) Uani 1 1 d . . . . .
N3 N 0.6607(3) 0.6849(3) 0.4386(2) 0.0206(5) Uani 1 1 d . . . . .
N4 N 0.7495(3) 0.8486(3) 0.3288(2) 0.0207(5) Uani 1 1 d . . . . .
C6 C 0.2602(3) 0.9198(3) 0.3428(3) 0.0193(6) Uani 1 1 d . . . . .
C9 C 0.4301(4) 0.7811(3) 0.5878(3) 0.0201(6) Uani 1 1 d . . . . .
C8 C 0.3405(3) 0.8479(3) 0.5220(3) 0.0199(6) Uani 1 1 d . . . . .
H8 H 0.268722 0.888200 0.544183 0.024 Uiso 1 1 calc R U . . .
C7 C 0.3574(3) 0.8552(3) 0.4212(3) 0.0189(6) Uani 1 1 d . . . . .
C11 C 0.5513(3) 0.7425(3) 0.4577(2) 0.0181(6) Uani 1 1 d . . . . .
C13 C 0.5274(3) 0.7299(3) 0.1507(3) 0.0185(6) Uani 1 1 d . . . . .
C18 C 0.4094(4) 0.6981(3) 0.0416(3) 0.0194(6) Uani 1 1 d . . . . .
C1 C 0.1392(4) 0.9683(3) 0.3611(3) 0.0220(6) Uani 1 1 d . . . . .
H1 H 0.117950 0.960407 0.425402 0.026 Uiso 1 1 calc R U . . .
C12 C 0.6543(3) 0.8631(3) 0.2282(3) 0.0192(6) Uani 1 1 d . . . . .
C15 C 0.4350(4) 0.4954(3) 0.1553(3) 0.0205(6) Uani 1 1 d . . . . .
H15 H 0.443788 0.428439 0.195032 0.025 Uiso 1 1 calc R U . . .
C17 C 0.3065(4) 0.5662(3) -0.0106(3) 0.0210(6) Uani 1 1 d . . . . .
H17 H 0.227556 0.543668 -0.085553 0.025 Uiso 1 1 calc R U . . .
C14 C 0.5375(3) 0.6265(3) 0.2026(2) 0.0189(6) Uani 1 1 d . . . . .
C4 C 0.1996(4) 0.9922(3) 0.1719(3) 0.0265(7) Uani 1 1 d . . . . .
H4 H 0.219619 0.999733 0.107051 0.032 Uiso 1 1 calc R U . . .
C19 C 0.1957(4) 0.3268(4) -0.0106(3) 0.0255(7) Uani 1 1 d . . . . .
C16 C 0.3182(4) 0.4661(3) 0.0465(3) 0.0204(6) Uani 1 1 d . . . . .
C5 C 0.2891(4) 0.9324(3) 0.2472(3) 0.0229(6) Uani 1 1 d . . . . .
H5 H 0.370880 0.899732 0.233716 0.027 Uiso 1 1 calc R U . . .
C20 C 0.1023(4) 0.5491(3) 0.2458(3) 0.0269(7) Uani 1 1 d . . . . .
H20A H 0.183523 0.610144 0.233351 0.040 Uiso 1 1 calc R U . . .
H20B H 0.032736 0.600545 0.264901 0.040 Uiso 1 1 calc R U . . .
H20C H 0.039377 0.472203 0.176339 0.040 Uiso 1 1 calc R U . . .
C10 C 0.4151(4) 0.7556(3) 0.6914(3) 0.0246(6) Uani 1 1 d . . . . .
H10A H 0.358494 0.658801 0.673697 0.037 Uiso 1 1 calc R U . . .
H10B H 0.355851 0.814370 0.716717 0.037 Uiso 1 1 calc R U . . .
H10C H 0.520919 0.776716 0.751963 0.037 Uiso 1 1 calc R U . . .
C2 C 0.0499(4) 1.0278(3) 0.2858(3) 0.0264(7) Uani 1 1 d . . . . .
H2A H -0.032801 1.059839 0.298583 0.032 Uiso 1 1 calc R U . . .
C3 C 0.0806(4) 1.0409(3) 0.1922(3) 0.0256(7) Uani 1 1 d . . . . .
H3 H 0.020192 1.083248 0.141798 0.031 Uiso 1 1 calc R U . . .
C21 C 0.0195(4) 0.3792(4) 0.3580(3) 0.0295(7) Uani 1 1 d . . . . .
H21A H -0.039381 0.310196 0.283245 0.044 Uiso 1 1 calc R U . . .
H21B H -0.047097 0.436908 0.372728 0.044 Uiso 1 1 calc R U . . .
H21C H 0.048768 0.332842 0.416882 0.044 Uiso 1 1 calc R U . . .
H2 H 0.589(6) 0.691(5) 0.594(4) 0.041(13) Uiso 1 1 d . . . . .

loop_
_atom_site_aniso_label
_atom_site_aniso_U_11
_atom_site_aniso_U_22
_atom_site_aniso_U_33
_atom_site_aniso_U_23
_atom_site_aniso_U_13
_atom_site_aniso_U_12
Br1 0.0321(2) 0.02565(19) 0.01955(19) 0.01223(13) 0.00925(14) 0.00754(14)
S1 0.0192(3) 0.0256(4) 0.0154(3) 0.0080(3) 0.0093(3) 0.0098(3)
S2 0.0207(4) 0.0233(4) 0.0203(4) 0.0058(3) 0.0073(3) 0.0076(3)
F3 0.0375(11) 0.0264(10) 0.0203(9) 0.0020(8) 0.0118(8) 0.0012(8)
F1 0.0350(12) 0.0427(13) 0.0493(14) -0.0092(10) 0.0283(11) -0.0086(10)
O1 0.0240(11) 0.0223(11) 0.0240(11) 0.0087(9) 0.0119(9) 0.0068(8)
O3 0.0284(11) 0.0341(12) 0.0256(11) 0.0156(10) 0.0162(10) 0.0182(10)
O2 0.0278(11) 0.0361(13) 0.0225(11) 0.0126(10) 0.0149(9) 0.0184(10)
F2 0.0592(15) 0.0251(11) 0.0411(13) 0.0164(10) 0.0003(11) 0.0012(10)
N2 0.0210(12) 0.0220(12) 0.0172(12) 0.0080(10) 0.0092(10) 0.0084(10)
N1 0.0179(11) 0.0219(12) 0.0166(12) 0.0079(10) 0.0077(10) 0.0074(9)
N3 0.0240(12) 0.0275(13) 0.0168(12) 0.0098(10) 0.0111(10) 0.0131(10)
N4 0.0209(12) 0.0250(13) 0.0185(12) 0.0068(10) 0.0097(10) 0.0078(10)
C6 0.0185(13) 0.0191(14) 0.0201(14) 0.0073(11) 0.0068(12) 0.0052(11)
C9 0.0234(14) 0.0202(14) 0.0189(14) 0.0061(11) 0.0110(12) 0.0061(11)
C8 0.0208(14) 0.0248(15) 0.0205(15) 0.0096(12) 0.0122(12) 0.0098(12)
C7 0.0186(13) 0.0179(14) 0.0191(14) 0.0058(11) 0.0067(11) 0.0048(11)
C11 0.0196(13) 0.0195(14) 0.0155(14) 0.0057(11) 0.0078(11) 0.0045(11)
C13 0.0214(14) 0.0223(14) 0.0193(14) 0.0103(12) 0.0130(12) 0.0090(11)
C18 0.0222(14) 0.0234(15) 0.0178(14) 0.0097(12) 0.0107(12) 0.0092(11)
C1 0.0214(14) 0.0238(15) 0.0230(15) 0.0095(12) 0.0101(12) 0.0063(12)
C12 0.0189(13) 0.0229(15) 0.0196(14) 0.0049(12) 0.0129(12) 0.0057(11)
C15 0.0251(15) 0.0233(15) 0.0196(14) 0.0094(12) 0.0133(12) 0.0095(12)
C17 0.0244(15) 0.0242(15) 0.0164(14) 0.0075(12) 0.0102(12) 0.0063(12)
C14 0.0215(14) 0.0239(15) 0.0163(14) 0.0076(11) 0.0109(12) 0.0090(11)
C4 0.0329(17) 0.0278(16) 0.0213(16) 0.0100(13) 0.0103(13) 0.0126(14)
C19 0.0305(16) 0.0308(17) 0.0203(15) 0.0117(13) 0.0138(13) 0.0089(13)
C16 0.0227(14) 0.0213(14) 0.0215(15) 0.0084(12) 0.0128(12) 0.0058(12)
C5 0.0223(15) 0.0286(16) 0.0217(15) 0.0115(13) 0.0093(12) 0.0110(12)
C20 0.0280(16) 0.0281(16) 0.0281(17) 0.0113(14) 0.0113(14) 0.0129(13)
C10 0.0342(17) 0.0279(16) 0.0247(16) 0.0154(13) 0.0190(14) 0.0159(13)
C2 0.0218(15) 0.0246(16) 0.0346(18) 0.0116(14) 0.0104(13) 0.0102(12)
C3 0.0241(15) 0.0222(15) 0.0288(17) 0.0108(13) 0.0063(13) 0.0075(12)
C21 0.0273(16) 0.0343(18) 0.0327(18) 0.0144(15) 0.0150(14) 0.0116(14)

loop_
_atom_type_symbol
_atom_type_description
_atom_type_scat_dispersion_real
_atom_type_scat_dispersion_imag
_atom_type_scat_source
C C 0.0181 0.0091 'International Tables Vol C Tables 4.2.6.8 and 6.1.1.4'
H H 0.0000 0.0000 'International Tables Vol C Tables 4.2.6.8 and 6.1.1.4'
Br Br -0.6763 1.2805 'International Tables Vol C Tables 4.2.6.8 and 6.1.1.4'
F F 0.0727 0.0534 'International Tables Vol C Tables 4.2.6.8 and 6.1.1.4'
N N 0.0311 0.0180 'International Tables Vol C Tables 4.2.6.8 and 6.1.1.4'
O O 0.0492 0.0322 'International Tables Vol C Tables 4.2.6.8 and 6.1.1.4'
S S 0.3331 0.5567 'International Tables Vol C Tables 4.2.6.8 and 6.1.1.4'

loop_
_exptl_crystal_face_index_h
_exptl_crystal_face_index_k
_exptl_crystal_face_index_l
_exptl_crystal_face_perp_dist
1 5 -5 0.1328
-2 0 5 0.1018
-1 -2 5 0.1082
1 0 0 0.0313
-1 0 0 0.0010
0 -1 1 0.1153
2 -5 -1 0.1033
2 0 -5 0.0835
-2 5 3 0.2180

loop_
_geom_angle_atom_site_label_1
_geom_angle_atom_site_label_2
_geom_angle_atom_site_label_3
_geom_angle
_geom_angle_site_symmetry_1
_geom_angle_site_symmetry_3
_geom_angle_publ_flag
O2 S1 N3 106.37(13) . . ?
O2 S1 N4 115.55(14) . . ?
O2 S1 C14 110.14(14) . . ?
N3 S1 C14 112.49(14) . . ?
N4 S1 N3 114.20(14) . . ?
N4 S1 C14 98.08(14) . . ?
O3 S2 C20 104.55(14) . . ?
O3 S2 C21 106.79(15) . . ?
C20 S2 C21 97.90(16) . . ?
C9 N2 C11 121.9(3) . . ?
C9 N2 H2 119(3) . . ?
C11 N2 H2 119(3) . . ?
C11 N1 C7 118.8(3) . . ?
C11 N3 S1 120.2(2) . . ?
C12 N4 S1 112.3(2) . . ?
C1 C6 C7 121.8(3) . . ?
C1 C6 C5 118.6(3) . . ?
C5 C6 C7 119.5(3) . . ?
N2 C9 C8 118.3(3) . . ?
N2 C9 C10 117.5(3) . . ?
C8 C9 C10 124.2(3) . . ?
C9 C8 H8 120.8 . . ?
C9 C8 C7 118.4(3) . . ?
C7 C8 H8 120.8 . . ?
N1 C7 C6 116.6(3) . . ?
N1 C7 C8 121.6(3) . . ?
C8 C7 C6 121.9(3) . . ?
N1 C11 N2 120.9(3) . . ?
N1 C11 N3 125.9(3) . . ?
N3 C11 N2 113.2(3) . . ?
C18 C13 C12 131.3(3) . . ?
C14 C13 C18 117.9(3) . . ?
C14 C13 C12 110.7(3) . . ?
C13 C18 Br1 122.8(2) . . ?
C17 C18 Br1 117.6(2) . . ?
C17 C18 C13 119.6(3) . . ?
C6 C1 H1 119.8 . . ?
C2 C1 C6 120.4(3) . . ?
C2 C1 H1 119.8 . . ?
O1 C12 N4 124.9(3) . . ?
O1 C12 C13 122.8(3) . . ?
N4 C12 C13 112.2(3) . . ?
C14 C15 H15 121.7 . . ?
C14 C15 C16 116.6(3) . . ?
C16 C15 H15 121.7 . . ?
C18 C17 H17 119.8 . . ?
C18 C17 C16 120.5(3) . . ?
C16 C17 H17 119.8 . . ?
C13 C14 S1 106.5(2) . . ?
C15 C14 S1 129.1(2) . . ?
C15 C14 C13 124.3(3) . . ?
C5 C4 H4 120.3 . . ?
C5 C4 C3 119.5(3) . . ?
C3 C4 H4 120.3 . . ?
F3 C19 F1 106.6(3) . . ?
F3 C19 F2 107.8(3) . . ?
F3 C19 C16 111.8(2) . . ?
F1 C19 C16 111.1(3) . . ?
F2 C19 F1 107.7(3) . . ?
F2 C19 C16 111.6(3) . . ?
C15 C16 C17 120.9(3) . . ?
C15 C16 C19 120.5(3) . . ?
C17 C16 C19 118.5(3) . . ?
C6 C5 H5 119.5 . . ?
C4 C5 C6 120.9(3) . . ?
C4 C5 H5 119.5 . . ?
S2 C20 H20A 109.5 . . ?
S2 C20 H20B 109.5 . . ?
S2 C20 H20C 109.5 . . ?
H20A C20 H20B 109.5 . . ?
H20A C20 H20C 109.5 . . ?
H20B C20 H20C 109.5 . . ?
C9 C10 H10A 109.5 . . ?
C9 C10 H10B 109.5 . . ?
C9 C10 H10C 109.5 . . ?
H10A C10 H10B 109.5 . . ?
H10A C10 H10C 109.5 . . ?
H10B C10 H10C 109.5 . . ?
C1 C2 H2A 119.8 . . ?
C3 C2 C1 120.3(3) . . ?
C3 C2 H2A 119.8 . . ?
C4 C3 H3 119.9 . . ?
C2 C3 C4 120.2(3) . . ?
C2 C3 H3 119.9 . . ?
S2 C21 H21A 109.5 . . ?
S2 C21 H21B 109.5 . . ?
S2 C21 H21C 109.5 . . ?
H21A C21 H21B 109.5 . . ?
H21A C21 H21C 109.5 . . ?
H21B C21 H21C 109.5 . . ?

loop_
_geom_bond_atom_site_label_1
_geom_bond_atom_site_label_2
_geom_bond_distance
_geom_bond_site_symmetry_2
_geom_bond_publ_flag
Br1 C18 1.890(3) . ?
S1 O2 1.446(2) . ?
S1 N3 1.577(2) . ?
S1 N4 1.574(3) . ?
S1 C14 1.772(3) . ?
S2 O3 1.513(2) . ?
S2 C20 1.782(3) . ?
S2 C21 1.791(3) . ?
F3 C19 1.326(4) . ?
F1 C19 1.337(4) . ?
O1 C12 1.225(4) . ?
F2 C19 1.328(4) . ?
N2 C9 1.348(4) . ?
N2 C11 1.365(4) . ?
N2 H2 0.82(5) . ?
N1 C7 1.343(4) . ?
N1 C11 1.334(4) . ?
N3 C11 1.348(4) . ?
N4 C12 1.368(4) . ?
C6 C7 1.481(4) . ?
C6 C1 1.396(4) . ?
C6 C5 1.401(4) . ?
C9 C8 1.375(4) . ?
C9 C10 1.488(4) . ?
C8 H8 0.9500 . ?
C8 C7 1.404(4) . ?
C13 C18 1.395(4) . ?
C13 C12 1.522(4) . ?
C13 C14 1.386(4) . ?
C18 C17 1.388(4) . ?
C1 H1 0.9500 . ?
C1 C2 1.388(4) . ?
C15 H15 0.9500 . ?
C15 C14 1.379(4) . ?
C15 C16 1.391(4) . ?
C17 H17 0.9500 . ?
C17 C16 1.400(4) . ?
C4 H4 0.9500 . ?
C4 C5 1.390(4) . ?
C4 C3 1.391(5) . ?
C19 C16 1.516(4) . ?
C5 H5 0.9500 . ?
C20 H20A 0.9800 . ?
C20 H20B 0.9800 . ?
C20 H20C 0.9800 . ?
C10 H10A 0.9800 . ?
C10 H10B 0.9800 . ?
C10 H10C 0.9800 . ?
C2 H2A 0.9500 . ?
C2 C3 1.385(5) . ?
C3 H3 0.9500 . ?
C21 H21A 0.9800 . ?
C21 H21B 0.9800 . ?
C21 H21C 0.9800 . ?

loop_
_geom_torsion_atom_site_label_1
_geom_torsion_atom_site_label_2
_geom_torsion_atom_site_label_3
_geom_torsion_atom_site_label_4
_geom_torsion
_geom_torsion_site_symmetry_1
_geom_torsion_site_symmetry_2
_geom_torsion_site_symmetry_3
_geom_torsion_site_symmetry_4
_geom_torsion_publ_flag
Br1 C18 C17 C16 -177.5(2) . . . . ?
S1 N3 C11 N2 -175.4(2) . . . . ?
S1 N3 C11 N1 6.4(4) . . . . ?
S1 N4 C12 O1 179.9(2) . . . . ?
S1 N4 C12 C13 1.5(3) . . . . ?
F3 C19 C16 C15 -144.6(3) . . . . ?
F3 C19 C16 C17 38.3(4) . . . . ?
F1 C19 C16 C15 96.4(3) . . . . ?
F1 C19 C16 C17 -80.7(3) . . . . ?
O2 S1 N3 C11 -179.3(2) . . . . ?
O2 S1 N4 C12 113.9(2) . . . . ?
O2 S1 C14 C13 -117.3(2) . . . . ?
O2 S1 C14 C15 61.9(3) . . . . ?
F2 C19 C16 C15 -23.8(4) . . . . ?
F2 C19 C16 C17 159.1(3) . . . . ?
N2 C9 C8 C7 3.2(4) . . . . ?
N3 S1 N4 C12 -122.2(2) . . . . ?
N3 S1 C14 C13 124.2(2) . . . . ?
N3 S1 C14 C15 -56.6(3) . . . . ?
N4 S1 N3 C11 52.0(3) . . . . ?
N4 S1 C14 C13 3.7(2) . . . . ?
N4 S1 C14 C15 -177.1(3) . . . . ?
C6 C1 C2 C3 -0.5(5) . . . . ?
C9 N2 C11 N1 -0.6(4) . . . . ?
C9 N2 C11 N3 -178.8(3) . . . . ?
C9 C8 C7 N1 -1.6(4) . . . . ?
C9 C8 C7 C6 177.2(3) . . . . ?
C7 N1 C11 N2 2.2(4) . . . . ?
C7 N1 C11 N3 -179.7(3) . . . . ?
C7 C6 C1 C2 -179.8(3) . . . . ?
C7 C6 C5 C4 179.8(3) . . . . ?
C11 N2 C9 C8 -2.2(4) . . . . ?
C11 N2 C9 C10 175.9(3) . . . . ?
C11 N1 C7 C6 180.0(3) . . . . ?
C11 N1 C7 C8 -1.1(4) . . . . ?
C13 C18 C17 C16 1.4(4) . . . . ?
C18 C13 C12 O1 3.0(5) . . . . ?
C18 C13 C12 N4 -178.6(3) . . . . ?
C18 C13 C14 S1 176.8(2) . . . . ?
C18 C13 C14 C15 -2.5(4) . . . . ?
C18 C17 C16 C15 -1.5(4) . . . . ?
C18 C17 C16 C19 175.5(3) . . . . ?
C1 C6 C7 N1 174.4(3) . . . . ?
C1 C6 C7 C8 -4.5(4) . . . . ?
C1 C6 C5 C4 0.1(5) . . . . ?
C1 C2 C3 C4 1.1(5) . . . . ?
C12 C13 C18 Br1 -0.7(4) . . . . ?
C12 C13 C18 C17 -179.6(3) . . . . ?
C12 C13 C14 S1 -3.2(3) . . . . ?
C12 C13 C14 C15 177.6(3) . . . . ?
C14 S1 N3 C11 -58.6(3) . . . . ?
C14 S1 N4 C12 -3.0(2) . . . . ?
C14 C13 C18 Br1 179.3(2) . . . . ?
C14 C13 C18 C17 0.5(4) . . . . ?
C14 C13 C12 O1 -177.1(3) . . . . ?
C14 C13 C12 N4 1.3(3) . . . . ?
C14 C15 C16 C17 -0.3(4) . . . . ?
C14 C15 C16 C19 -177.3(3) . . . . ?
C16 C15 C14 S1 -176.7(2) . . . . ?
C16 C15 C14 C13 2.4(4) . . . . ?
C5 C6 C7 N1 -5.3(4) . . . . ?
C5 C6 C7 C8 175.8(3) . . . . ?
C5 C6 C1 C2 -0.1(5) . . . . ?
C5 C4 C3 C2 -1.0(5) . . . . ?
C10 C9 C8 C7 -174.8(3) . . . . ?
C3 C4 C5 C6 0.4(5) . . . . ?

loop_
_exptl_oxdiff_crystal_face_indexfrac_h
_exptl_oxdiff_crystal_face_indexfrac_k
_exptl_oxdiff_crystal_face_indexfrac_l
_exptl_oxdiff_crystal_face_x
_exptl_oxdiff_crystal_face_y
_exptl_oxdiff_crystal_face_z
0.9920 5.0036 -5.0013 -0.2226 0.4053 -0.7438
-1.9973 -0.0028 5.0022 0.1468 -0.5896 0.0088
-0.9954 -2.0033 5.0018 0.0681 -0.5244 0.3103
0.9995 -0.0002 0.0000 -0.1816 -0.0143 0.0125
-0.9995 0.0002 -0.0000 0.1816 0.0143 -0.0125
0.0015 -1.0008 1.0003 0.0082 -0.0839 0.1513
2.0045 -5.0003 -1.0013 -0.0626 0.2936 0.7408
1.9973 0.0028 -5.0022 -0.1468 0.5896 -0.0088
-2.0038 4.9990 3.0022 -0.0240 -0.5409 -0.7273
